data_7227379
loop_
_publ_author_name
'Zhang, Ju-Wen'
'Li, Xiao-Li'
'Kan, Xiao-Min'
'Wu, Hao'
'Liu, Ying'
'Liu, Bin-Qiu'

_publ_section_title
;
 Syntheses, structures, and magnetic properties of two series of
 copper-lanthanide heterometallic coordination polymers based on
 pyridine-2,3-dicarboxylic acid and succinic acid
;
_journal_issue 4
_journal_name_full CrystEngComm
_journal_page_first 661
_journal_paper_doi 10.1039/C6CE02353C
_journal_volume 19
_journal_year 2017
_chemical_formula_sum 'C22 H30 Cu N2 O24 Tb2'
_chemical_formula_weight 1087.86
_chemical_name_systematic
; 
 ? 
;
_space_group_IT_number 2
_symmetry_cell_setting triclinic
_symmetry_space_group_name_Hall '-P 1'
_symmetry_space_group_name_H-M 'P -1'
_atom_sites_solution_hydrogens geom
_atom_sites_solution_primary direct
_atom_sites_solution_secondary difmap
_audit_creation_method SHELXL-97
_audit_update_record
;
2016-05-09 deposited with the CCDC.
2016-12-26 downloaded from the CCDC.
;
_cell_angle_alpha 89.716(2)
_cell_angle_beta 85.997(2)
_cell_angle_gamma 89.332(2)
_cell_formula_units_Z 1
_cell_length_a 6.3914(5)
_cell_length_b 8.9902(7)
_cell_length_c 13.4028(10)
_cell_measurement_reflns_used 2999
_cell_measurement_temperature 296(2)
_cell_measurement_theta_max 28.30
_cell_measurement_theta_min 1.52
_cell_volume 768.19(10)
_computing_cell_refinement 'SMART (Bruker, 2001)'
_computing_data_collection 'SMART (Bruker, 2001)'
_computing_data_reduction 'SAINT+ (Bruker, 1999)'
_computing_molecular_graphics 'PLATON (Spek, 2003)'
_computing_publication_material 'SHELXTL (1998)'
_computing_structure_refinement 'SHELXL-97 (Sheldrick, 1997)'
_computing_structure_solution 'SHELXS-97 (Sheldrick, 1990)'
_diffrn_ambient_temperature 296(2)
_diffrn_measured_fraction_theta_full 0.990
_diffrn_measured_fraction_theta_max 0.990
_diffrn_measurement_device_type 'CCD area detector'
_diffrn_measurement_method 'phi and omega scans'
_diffrn_radiation_monochromator graphite
_diffrn_radiation_source 'fine-focus sealed tube'
_diffrn_radiation_type MoK\a
_diffrn_radiation_wavelength 0.71073
_diffrn_reflns_av_R_equivalents 0.0186
_diffrn_reflns_av_unetI/netI 0.0365
_diffrn_reflns_limit_h_max 8
_diffrn_reflns_limit_h_min -8
_diffrn_reflns_limit_k_max 11
_diffrn_reflns_limit_k_min -11
_diffrn_reflns_limit_l_max 12
_diffrn_reflns_limit_l_min -17
_diffrn_reflns_number 5734
_diffrn_reflns_theta_full 28.30
_diffrn_reflns_theta_max 28.30
_diffrn_reflns_theta_min 1.52
_exptl_absorpt_coefficient_mu 5.346
_exptl_absorpt_correction_T_max 0.6743
_exptl_absorpt_correction_T_min 0.6743
_exptl_absorpt_correction_type multi-scan
_exptl_absorpt_process_details SADABS
_exptl_crystal_colour BLUE
_exptl_crystal_density_diffrn 2.352
_exptl_crystal_density_method 'not measured'
_exptl_crystal_description BLOCK
_exptl_crystal_F_000 527
_exptl_crystal_size_max 0.08
_exptl_crystal_size_mid 0.08
_exptl_crystal_size_min 0.08
_refine_diff_density_max 0.836
_refine_diff_density_min -0.812
_refine_diff_density_rms 0.134
_refine_ls_extinction_method none
_refine_ls_goodness_of_fit_ref 1.018
_refine_ls_hydrogen_treatment constr
_refine_ls_matrix_type full
_refine_ls_number_parameters 232
_refine_ls_number_reflns 3794
_refine_ls_number_restraints 0
_refine_ls_restrained_S_all 1.018
_refine_ls_R_factor_all 0.0287
_refine_ls_R_factor_gt 0.0248
_refine_ls_shift/su_max 0.001
_refine_ls_shift/su_mean 0.000
_refine_ls_structure_factor_coef Fsqd
_refine_ls_weighting_details 'calc w=1/[\s^2^(Fo^2^)+(0.0253P)^2^+0.5122P] where P=(Fo^2^+2Fc^2^)/3'
_refine_ls_weighting_scheme calc
_refine_ls_wR_factor_gt 0.0535
_refine_ls_wR_factor_ref 0.0549
_reflns_number_gt 3485
_reflns_number_total 3794
_reflns_threshold_expression >2sigma(I)
_cod_data_source_file c6ce02353c2.cif
_cod_data_source_block 4
_cod_depositor_comments
;
The following automatic conversions were performed:

'_symmetry_cell_setting' value 'Triclinic' changed to 'triclinic'
according to
/usr/data/users/saulius/crontab/automatic-downloads/rss-feeds/RSC/lib/dictionaries/cif_core.dic
dictionary named 'cif_core.dic' version 2.4.2 from 2011-04-26.

Automatic conversion script
Id: cif_fix_values 4268 2015-11-12 08:31:59Z antanas 

 Adding full bibliography for 7227376--7227384.cif.
;
_cod_original_sg_symbol_H-M P-1
_cod_database_code 7227379

loop_
_symmetry_equiv_pos_as_xyz
'x, y, z'
'-x, -y, -z'

loop_
_atom_site_label
_atom_site_type_symbol
_atom_site_fract_x
_atom_site_fract_y
_atom_site_fract_z
_atom_site_U_iso_or_equiv
_atom_site_adp_type
_atom_site_occupancy
_atom_site_symmetry_multiplicity
_atom_site_calc_flag
_atom_site_refinement_flags
Tb1 Tb 0.61118(2) 0.333212(17) 0.897572(11) 0.01280(5) Uani 1 1 d .
O1 O 0.1493(4) -0.0634(3) 0.61429(19) 0.0231(5) Uani 1 1 d .
O1W O 0.9253(4) 0.2058(3) 0.83021(19) 0.0244(6) Uani 1 1 d .
H1WA H 0.9357 0.2000 0.7618 0.029 Uiso 1 1 d R
H1WB H 1.0484 0.2232 0.8632 0.029 Uiso 1 1 d R
C1 C 0.3578(5) 0.1381(4) 0.5549(2) 0.0162(7) Uani 1 1 d .
N1 N 0.2280(5) 0.1439(3) 0.4801(2) 0.0180(6) Uani 1 1 d .
Cu1 Cu 0.0000 0.0000 0.5000 0.02307(14) Uani 1 2 d S
O2 O 0.4271(4) -0.0073(3) 0.69786(18) 0.0238(6) Uani 1 1 d .
O2W O 0.4023(4) 0.1190(3) 0.87598(19) 0.0278(6) Uani 1 1 d .
H2WA H 0.4288 0.0881 0.8166 0.033 Uiso 1 1 d R
H2WB H 0.3701 0.0441 0.9126 0.033 Uiso 1 1 d R
C2 C 0.5281(5) 0.2327(4) 0.5572(2) 0.0170(7) Uani 1 1 d .
O3W O 0.2916(4) 0.4396(3) 0.8453(2) 0.0328(7) Uani 1 1 d .
H3WA H 0.2832 0.5208 0.8777 0.039 Uiso 1 1 d R
H3WB H 0.2418 0.4216 0.7953 0.039 Uiso 1 1 d R
C3 C 0.5697(6) 0.3287(4) 0.4761(3) 0.0217(7) Uani 1 1 d .
H3A H 0.6873 0.3889 0.4733 0.026 Uiso 1 1 calc R
O3 O 0.8497(4) 0.1943(3) 0.6321(2) 0.0295(6) Uani 1 1 d .
O4W O 1.0992(5) 0.4685(4) 0.6628(2) 0.0386(7) Uani 1 1 d .
H4WA H 1.0429 0.3715 0.6587 0.046 Uiso 1 1 d R
H4WB H 0.9914 0.4944 0.6956 0.046 Uiso 1 1 d R
O4 O 0.5833(4) 0.2991(3) 0.72300(17) 0.0200(5) Uani 1 1 d .
C4 C 0.4339(6) 0.3333(4) 0.3996(3) 0.0243(8) Uani 1 1 d .
H4A H 0.4588 0.3969 0.3452 0.029 Uiso 1 1 calc R
O5 O 0.6973(4) 0.1426(3) 1.02620(19) 0.0229(5) Uani 1 1 d .
C5 C 0.2617(6) 0.2422(4) 0.4056(3) 0.0229(8) Uani 1 1 d .
H5A H 0.1662 0.2492 0.3565 0.027 Uiso 1 1 calc R
C6 C 0.3097(5) 0.0142(4) 0.6302(2) 0.0168(7) Uani 1 1 d .
O6 O 0.8736(4) 0.3509(3) 1.01944(18) 0.0194(5) Uani 1 1 d .
O7 O 0.3894(4) 0.3926(3) 1.04401(18) 0.0190(5) Uani 1 1 d .
C7 C 0.6646(5) 0.2394(4) 0.6447(3) 0.0182(7) Uani 1 1 d .
O8 O 0.8025(4) 0.5469(3) 0.82137(18) 0.0214(5) Uani 1 1 d .
C8 C 0.8348(5) 0.2248(4) 1.0597(2) 0.0158(6) Uani 1 1 d .
C9 C 0.9555(5) 0.1767(4) 1.1473(3) 0.0210(7) Uani 1 1 d .
H9A H 0.9273 0.0729 1.1621 0.025 Uiso 1 1 calc R
H9B H 0.9071 0.2344 1.2056 0.025 Uiso 1 1 calc R
C10 C 1.1923(5) 0.1969(4) 1.1274(3) 0.0173(7) Uani 1 1 d .
H10A H 1.2625 0.1518 1.1820 0.021 Uiso 1 1 calc R
H10B H 1.2381 0.1437 1.0668 0.021 Uiso 1 1 calc R
C11 C 0.7394(5) 0.6438(4) 0.8838(2) 0.0147(6) Uani 1 1 d .

loop_
_atom_site_aniso_label
_atom_site_aniso_U_11
_atom_site_aniso_U_22
_atom_site_aniso_U_33
_atom_site_aniso_U_23
_atom_site_aniso_U_13
_atom_site_aniso_U_12
Tb1 0.01301(8) 0.01330(8) 0.01224(8) -0.00103(5) -0.00157(5) -0.00256(5)
O1 0.0228(13) 0.0251(14) 0.0222(13) 0.0053(10) -0.0052(10) -0.0055(11)
O1W 0.0219(13) 0.0322(15) 0.0192(13) -0.0016(11) -0.0038(10) 0.0058(11)
C1 0.0164(16) 0.0204(17) 0.0117(15) -0.0027(12) -0.0003(12) -0.0002(13)
N1 0.0183(14) 0.0204(15) 0.0156(14) -0.0008(11) -0.0032(11) -0.0030(12)
Cu1 0.0187(3) 0.0293(4) 0.0223(3) 0.0050(3) -0.0084(2) -0.0085(3)
O2 0.0276(14) 0.0266(14) 0.0184(13) -0.0006(10) -0.0100(11) -0.0021(11)
O2W 0.0453(17) 0.0228(14) 0.0160(13) 0.0000(10) -0.0034(11) -0.0171(12)
C2 0.0181(16) 0.0191(17) 0.0139(16) -0.0056(13) -0.0018(13) 0.0000(13)
O3W 0.0289(15) 0.0444(18) 0.0264(15) -0.0176(13) -0.0126(12) 0.0151(13)
C3 0.0229(18) 0.0206(18) 0.0215(18) -0.0001(14) -0.0005(14) -0.0038(14)
O3 0.0179(13) 0.0443(18) 0.0266(14) -0.0112(12) -0.0047(11) 0.0048(12)
O4W 0.0288(16) 0.0460(19) 0.0405(18) 0.0027(14) 0.0022(13) -0.0046(14)
O4 0.0235(13) 0.0220(13) 0.0147(12) -0.0068(9) -0.0018(10) -0.0013(10)
C4 0.034(2) 0.0221(19) 0.0165(17) 0.0048(14) -0.0023(15) -0.0032(16)
O5 0.0244(13) 0.0210(13) 0.0244(13) 0.0038(10) -0.0080(11) -0.0096(11)
C5 0.030(2) 0.0245(19) 0.0152(17) 0.0033(14) -0.0077(14) -0.0031(15)
C6 0.0205(17) 0.0178(17) 0.0119(15) -0.0061(12) 0.0002(12) 0.0004(13)
O6 0.0237(13) 0.0168(12) 0.0187(12) 0.0030(9) -0.0071(10) -0.0053(10)
O7 0.0186(12) 0.0191(12) 0.0186(12) 0.0003(9) 0.0038(10) -0.0025(10)
C7 0.0209(17) 0.0169(17) 0.0173(17) -0.0002(13) -0.0031(13) -0.0053(13)
O8 0.0264(13) 0.0191(13) 0.0180(12) -0.0034(10) 0.0044(10) -0.0041(10)
C8 0.0138(15) 0.0175(16) 0.0161(16) -0.0011(12) -0.0004(12) -0.0014(12)
C9 0.0206(17) 0.0190(18) 0.0242(19) 0.0068(14) -0.0054(14) -0.0088(14)
C10 0.0195(16) 0.0145(16) 0.0184(17) 0.0032(12) -0.0045(13) -0.0022(13)
C11 0.0107(14) 0.0191(17) 0.0147(16) 0.0012(12) -0.0045(12) -0.0026(12)

loop_
_atom_type_symbol
_atom_type_description
_atom_type_scat_dispersion_real
_atom_type_scat_dispersion_imag
_atom_type_scat_source
C C 0.0033 0.0016 'International Tables Vol C Tables 4.2.6.8 and 6.1.1.4'
H H 0.0000 0.0000 'International Tables Vol C Tables 4.2.6.8 and 6.1.1.4'
N N 0.0061 0.0033 'International Tables Vol C Tables 4.2.6.8 and 6.1.1.4'
O O 0.0106 0.0060 'International Tables Vol C Tables 4.2.6.8 and 6.1.1.4'
Cu Cu 0.3201 1.2651 'International Tables Vol C Tables 4.2.6.8 and 6.1.1.4'
Tb Tb -0.1723 4.1537 'International Tables Vol C Tables 4.2.6.8 and 6.1.1.4'

loop_
_geom_angle_atom_site_label_1
_geom_angle_atom_site_label_2
_geom_angle_atom_site_label_3
_geom_angle
_geom_angle_site_symmetry_1
_geom_angle_site_symmetry_3
O4 Tb1 O2W 71.97(8) . .
O4 Tb1 O3W 68.93(9) . .
O2W Tb1 O3W 77.55(10) . .
O4 Tb1 O7 138.89(8) . .
O2W Tb1 O7 88.54(9) . .
O3W Tb1 O7 71.73(9) . .
O4 Tb1 O1W 71.81(8) . .
O2W Tb1 O1W 91.87(10) . .
O3W Tb1 O1W 140.71(9) . .
O7 Tb1 O1W 146.61(8) . .
O4 Tb1 O6 140.71(9) . .
O2W Tb1 O6 124.24(9) . .
O3W Tb1 O6 144.17(9) . .
O7 Tb1 O6 80.16(8) . .
O1W Tb1 O6 72.11(8) . .
O4 Tb1 O8 76.54(8) . .
O2W Tb1 O8 148.42(8) . .
O3W Tb1 O8 89.04(10) . .
O7 Tb1 O8 114.46(8) . .
O1W Tb1 O8 80.54(9) . .
O6 Tb1 O8 82.70(8) . .
O4 Tb1 O5 128.28(8) . .
O2W Tb1 O5 71.55(8) . .
O3W Tb1 O5 134.19(10) . .
O7 Tb1 O5 74.46(8) . .
O1W Tb1 O5 74.05(9) . .
O6 Tb1 O5 52.76(8) . .
O8 Tb1 O5 133.47(8) . .
O4 Tb1 O7 115.26(8) . 2_667
O2W Tb1 O7 145.45(9) . 2_667
O3W Tb1 O7 74.64(9) . 2_667
O7 Tb1 O7 63.55(9) . 2_667
O1W Tb1 O7 122.67(8) . 2_667
O6 Tb1 O7 73.14(8) . 2_667
O8 Tb1 O7 50.93(8) . 2_667
O5 Tb1 O7 115.69(8) . 2_667
O4 Tb1 C8 141.43(9) . .
O2W Tb1 C8 97.86(9) . .
O3W Tb1 C8 146.88(10) . .
O7 Tb1 C8 75.41(9) . .
O1W Tb1 C8 71.47(9) . .
O6 Tb1 C8 26.44(9) . .
O8 Tb1 C8 108.41(9) . .
O5 Tb1 C8 26.32(8) . .
O7 Tb1 C8 94.40(9) 2_667 .
O4 Tb1 C11 96.12(9) . .
O2W Tb1 C11 158.43(9) . .
O3W Tb1 C11 81.40(10) . .
O7 Tb1 C11 89.31(9) . .
O1W Tb1 C11 101.59(9) . .
O6 Tb1 C11 76.41(8) . .
O8 Tb1 C11 25.17(8) . .
O5 Tb1 C11 128.23(8) . .
O7 Tb1 C11 25.76(8) 2_667 .
C8 Tb1 C11 102.35(9) . .
C6 O1 Cu1 114.7(2) . .
N1 C1 C2 121.5(3) . .
N1 C1 C6 114.1(3) . .
C2 C1 C6 124.2(3) . .
C5 N1 C1 119.9(3) . .
C5 N1 Cu1 128.4(2) . .
C1 N1 Cu1 111.7(2) . .
O1 Cu1 O1 180.0 2_556 .
O1 Cu1 N1 95.98(11) 2_556 .
O1 Cu1 N1 84.02(11) . .
O1 Cu1 N1 84.02(11) 2_556 2_556
O1 Cu1 N1 95.98(11) . 2_556
N1 Cu1 N1 179.999(1) . 2_556
C1 C2 C3 118.2(3) . .
C1 C2 C7 122.9(3) . .
C3 C2 C7 118.9(3) . .
C4 C3 C2 119.4(3) . .
C7 O4 Tb1 145.3(2) . .
C5 C4 C3 118.9(3) . .
C8 O5 Tb1 91.9(2) . .
N1 C5 C4 121.9(3) . .
O2 C6 O1 125.4(3) . .
O2 C6 C1 119.4(3) . .
O1 C6 C1 115.1(3) . .
C8 O6 Tb1 95.36(19) . .
C11 O7 Tb1 151.7(2) 2_667 .
C11 O7 Tb1 91.82(19) 2_667 2_667
Tb1 O7 Tb1 116.45(9) . 2_667
O3 C7 O4 125.5(3) . .
O3 C7 C2 118.2(3) . .
O4 C7 C2 116.2(3) . .
C11 O8 Tb1 98.0(2) . .
O5 C8 O6 120.0(3) . .
O5 C8 C9 121.2(3) . .
O6 C8 C9 118.8(3) . .
O5 C8 Tb1 61.82(18) . .
O6 C8 Tb1 58.20(17) . .
C9 C8 Tb1 176.6(2) . .
C8 C9 C10 112.4(3) . .
C11 C10 C9 114.6(3) 2_767 .
O8 C11 O7 119.2(3) . 2_667
O8 C11 C10 121.2(3) . 2_767
O7 C11 C10 119.6(3) 2_667 2_767
O8 C11 Tb1 56.82(17) . .
O7 C11 Tb1 62.42(17) 2_667 .
C10 C11 Tb1 177.9(2) 2_767 .

loop_
_geom_bond_atom_site_label_1
_geom_bond_atom_site_label_2
_geom_bond_distance
_geom_bond_site_symmetry_2
Tb1 O4 2.380(2) .
Tb1 O2W 2.386(3) .
Tb1 O3W 2.393(3) .
Tb1 O7 2.398(2) .
Tb1 O1W 2.421(3) .
Tb1 O6 2.428(2) .
Tb1 O8 2.468(2) .
Tb1 O5 2.509(2) .
Tb1 O7 2.590(2) 2_667
Tb1 C8 2.845(3) .
Tb1 C11 2.920(3) .
O1 C6 1.277(4) .
O1 Cu1 1.940(2) .
C1 N1 1.346(4) .
C1 C2 1.391(5) .
C1 C6 1.519(5) .
N1 C5 1.337(5) .
N1 Cu1 1.963(3) .
Cu1 O1 1.940(2) 2_556
Cu1 N1 1.963(3) 2_556
O2 C6 1.230(4) .
C2 C3 1.398(5) .
C2 C7 1.512(5) .
C3 C4 1.389(5) .
O3 C7 1.246(4) .
O4 C7 1.258(4) .
C4 C5 1.377(5) .
O5 C8 1.262(4) .
O6 C8 1.272(4) .
O7 C11 1.270(4) 2_667
O7 Tb1 2.590(2) 2_667
O8 C11 1.254(4) .
C8 C9 1.509(5) .
C9 C10 1.531(5) .
C10 C11 1.506(5) 2_767
C11 O7 1.270(4) 2_667
C11 C10 1.506(5) 2_767
